data_2229895
loop_
_publ_author_name
'Lutz, Martin'
'Jakobi, Arjen J.'

_publ_section_title
;
 Ammonium 2-aminopyrazine-3-carboxylate
;
_journal_coeditor_code ZL2357
_journal_issue 4
_journal_name_full 'Acta Crystallographica Section E'
_journal_page_first o984
_journal_paper_doi 10.1107/S1600536811010865
_journal_volume 67
_journal_year 2011
_chemical_formula_iupac 'N H4 + , C5 H4 N3 O2 -'
_chemical_formula_moiety 'C5 H4 N3 O2, H4 N'
_chemical_formula_sum 'C5 H8 N4 O2'
_chemical_formula_weight 156.15
_chemical_name_systematic
;
Ammonium 2-aminopyrazine-3-carboxylate
;
_space_group_IT_number 29
_symmetry_cell_setting orthorhombic
_symmetry_space_group_name_Hall 'P 2c -2ac'
_symmetry_space_group_name_H-M 'P c a 21'
_atom_sites_solution_hydrogens difmap
_atom_sites_solution_primary direct
_atom_sites_solution_secondary difmap
_audit_creation_method SHELXL-97
_cell_angle_alpha 90.00
_cell_angle_beta 90.00
_cell_angle_gamma 90.00
_cell_formula_units_Z 8
_cell_length_a 12.5066(6)
_cell_length_b 3.8833(2)
_cell_length_c 27.9659(14)
_cell_measurement_reflns_used 9416
_cell_measurement_temperature 150(2)
_cell_measurement_theta_max 27.52
_cell_measurement_theta_min 2.91
_cell_volume 1358.22(12)
_computing_cell_refinement 'SAINT (Bruker, 2010)'
_computing_data_collection 'APEX2 (Bruker, 2010)'
_computing_data_reduction 'SAINT (Bruker, 2010)'
_computing_molecular_graphics 'PLATON (Spek, 2009) and <i>Mercury</i> (Macrae <i>et al.</i>, 2006)'
_computing_publication_material 'manual editing of SHELXL cif file'
_computing_structure_refinement 'SHELXL97 (Sheldrick, 2008<i>b</i>)'
_computing_structure_solution 'SHELXS97 (Sheldrick, 2008<i>b</i>)'
_diffrn_ambient_temperature 150(2)
_diffrn_measured_fraction_theta_full 0.997
_diffrn_measured_fraction_theta_max 0.997
_diffrn_measurement_device_type 'Bruker Kappa APEXII'
_diffrn_measurement_method '\f and \w scans'
_diffrn_radiation_monochromator graphite
_diffrn_radiation_source 'fine-focus sealed tube'
_diffrn_radiation_type MoK\a
_diffrn_radiation_wavelength 0.71073
_diffrn_reflns_av_R_equivalents 0.0179
_diffrn_reflns_av_sigmaI/netI 0.0085
_diffrn_reflns_limit_h_max 15
_diffrn_reflns_limit_h_min -16
_diffrn_reflns_limit_k_max 5
_diffrn_reflns_limit_k_min -4
_diffrn_reflns_limit_l_max 36
_diffrn_reflns_limit_l_min -36
_diffrn_reflns_number 16898
_diffrn_reflns_theta_full 27.53
_diffrn_reflns_theta_max 27.53
_diffrn_reflns_theta_min 2.91
_exptl_absorpt_coefficient_mu 0.121
_exptl_absorpt_correction_T_max 0.75
_exptl_absorpt_correction_T_min 0.70
_exptl_absorpt_correction_type multi-scan
_exptl_absorpt_process_details '(SADABS; Sheldrick, 2008<i>a</i>)'
_exptl_crystal_colour colourless
_exptl_crystal_density_diffrn 1.527
_exptl_crystal_density_method 'not measured'
_exptl_crystal_description plate
_exptl_crystal_F_000 656
_exptl_crystal_size_max 0.40
_exptl_crystal_size_mid 0.19
_exptl_crystal_size_min 0.09
_refine_diff_density_max 0.331
_refine_diff_density_min -0.157
_refine_ls_extinction_method none
_refine_ls_goodness_of_fit_ref 1.051
_refine_ls_hydrogen_treatment mixed
_refine_ls_matrix_type full
_refine_ls_number_parameters 247
_refine_ls_number_reflns 1580
_refine_ls_number_restraints 1
_refine_ls_restrained_S_all 1.051
_refine_ls_R_factor_all 0.0266
_refine_ls_R_factor_gt 0.0255
_refine_ls_shift/su_max 0.001
_refine_ls_shift/su_mean 0.000
_refine_ls_structure_factor_coef Fsqd
_refine_ls_weighting_details 'calc w=1/[\s^2^(Fo^2^)+(0.0562P)^2^+0.1369P] where P=(Fo^2^+2Fc^2^)/3'
_refine_ls_weighting_scheme calc
_refine_ls_wR_factor_gt 0.0709
_refine_ls_wR_factor_ref 0.0721
_reflns_number_gt 1540
_reflns_number_total 1580
_reflns_threshold_expression I>2\s(I)
_cod_data_source_file zl2357.cif
_cod_data_source_block I
_cod_database_code 2229895
_cod_database_fobs_code 2229895

loop_
_symmetry_equiv_pos_as_xyz
'x, y, z'
'-x, -y, z+1/2'
'-x+1/2, y, z+1/2'
'x+1/2, -y, z'

loop_
_atom_site_type_symbol
_atom_site_label
_atom_site_fract_x
_atom_site_fract_y
_atom_site_fract_z
_atom_site_U_iso_or_equiv
_atom_site_adp_type
_atom_site_calc_flag
_atom_site_refinement_flags
_atom_site_occupancy
_atom_site_disorder_assembly
_atom_site_disorder_group
O O11 0.42965(10) 0.7629(3) 0.54691(4) 0.0224(3) Uani d . 1 . .
O O21 0.30439(11) 0.9858(4) 0.59468(5) 0.0238(3) Uani d . 1 . .
N N11 0.55372(12) 0.5954(4) 0.62042(5) 0.0188(3) Uani d . 1 . .
N N21 0.50221(12) 0.7550(4) 0.71454(5) 0.0200(3) Uani d . 1 . .
N N31 0.34689(13) 1.0186(4) 0.69017(5) 0.0224(3) Uani d . 1 . .
H H31A 0.338(2) 1.088(7) 0.7212(11) 0.031(6) Uiso d . 1 . .
H H31B 0.304(2) 1.100(7) 0.6670(10) 0.032(7) Uiso d . 1 . .
C C11 0.61962(15) 0.5125(5) 0.65636(6) 0.0211(3) Uani d . 1 . .
H H11 0.6854 0.3996 0.6498 0.025 Uiso calc R 1 . .
C C21 0.59216(14) 0.5908(5) 0.70302(6) 0.0209(3) Uani d . 1 . .
H H21 0.6395 0.5246 0.7279 0.025 Uiso calc R 1 . .
C C31 0.43627(13) 0.8473(4) 0.67848(6) 0.0164(3) Uani d . 1 . .
C C41 0.46320(13) 0.7604(4) 0.63013(6) 0.0156(3) Uani d . 1 . .
C C51 0.39253(13) 0.8432(4) 0.58752(6) 0.0174(3) Uani d . 1 . .
O O12 0.14633(10) 0.3689(4) 0.46142(4) 0.0245(3) Uani d . 1 . .
O O22 0.02147(11) 0.5588(4) 0.41050(5) 0.0281(3) Uani d . 1 . .
N N12 0.26120(11) 0.1003(4) 0.39032(5) 0.0188(3) Uani d . 1 . .
N N22 0.21177(12) 0.2151(4) 0.29449(5) 0.0207(3) Uani d . 1 . .
N N32 0.05731(12) 0.4997(4) 0.31616(6) 0.0232(3) Uani d . 1 . .
H H32A 0.0512(19) 0.574(6) 0.2864(10) 0.026(6) Uiso d . 1 . .
H H32B 0.020(2) 0.611(7) 0.3371(10) 0.035(7) Uiso d . 1 . .
C C12 0.32517(14) -0.0150(5) 0.35539(7) 0.0211(3) Uani d . 1 . .
H H12 0.3883 -0.1386 0.3632 0.025 Uiso calc R 1 . .
C C22 0.29979(14) 0.0451(5) 0.30788(7) 0.0216(4) Uani d . 1 . .
H H22 0.3469 -0.0379 0.2838 0.026 Uiso calc R 1 . .
C C32 0.14642(13) 0.3310(4) 0.32951(6) 0.0175(3) Uani d . 1 . .
C C42 0.17362(13) 0.2711(4) 0.37884(5) 0.0163(3) Uani d . 1 . .
C C52 0.10825(13) 0.4099(4) 0.42027(6) 0.0189(3) Uani d . 1 . .
N N3 0.12272(12) 0.8079(4) 0.53838(5) 0.0201(3) Uani d . 1 . .
H H3A 0.133(2) 0.702(7) 0.5094(11) 0.032(6) Uiso d . 1 . .
H H3B 0.189(2) 0.888(7) 0.5486(10) 0.032(6) Uiso d . 1 . .
H H3C 0.086(2) 0.660(7) 0.5602(11) 0.037(6) Uiso d . 1 . .
H H3D 0.079(2) 0.986(7) 0.5356(9) 0.034(7) Uiso d . 1 . .
N N4 0.37274(14) 0.2716(5) 0.47857(6) 0.0249(3) Uani d . 1 . .
H H4A 0.312(3) 0.249(7) 0.4640(11) 0.043(8) Uiso d . 1 . .
H H4B 0.380(2) 0.443(10) 0.5025(14) 0.057(9) Uiso d . 1 . .
H H4C 0.388(2) 0.102(8) 0.4961(12) 0.043(8) Uiso d . 1 . .
H H4D 0.420(2) 0.315(7) 0.4564(10) 0.032(6) Uiso d . 1 . .

loop_
_atom_site_aniso_label
_atom_site_aniso_U_11
_atom_site_aniso_U_22
_atom_site_aniso_U_33
_atom_site_aniso_U_12
_atom_site_aniso_U_13
_atom_site_aniso_U_23
O11 0.0230(6) 0.0326(7) 0.0115(5) -0.0014(5) -0.0003(4) 0.0001(5)
O21 0.0174(6) 0.0355(7) 0.0184(6) 0.0022(5) -0.0026(4) -0.0009(5)
N11 0.0193(7) 0.0201(7) 0.0169(7) 0.0002(5) 0.0015(5) 0.0005(5)
N21 0.0234(7) 0.0226(7) 0.0140(6) -0.0029(6) -0.0012(6) 0.0007(5)
N31 0.0204(7) 0.0308(8) 0.0160(7) 0.0036(6) -0.0001(5) -0.0042(6)
C11 0.0186(8) 0.0222(8) 0.0225(8) 0.0031(6) -0.0017(6) 0.0005(6)
C21 0.0224(8) 0.0214(8) 0.0189(8) -0.0019(6) -0.0049(6) 0.0019(7)
C31 0.0190(8) 0.0168(7) 0.0133(7) -0.0055(6) -0.0001(5) 0.0000(6)
C41 0.0158(7) 0.0179(7) 0.0131(7) -0.0029(6) 0.0006(6) 0.0006(5)
C51 0.0178(8) 0.0201(7) 0.0145(7) -0.0060(6) -0.0006(5) 0.0014(6)
O12 0.0280(6) 0.0322(7) 0.0133(5) 0.0041(5) 0.0000(5) -0.0021(5)
O22 0.0226(6) 0.0423(8) 0.0193(6) 0.0091(6) 0.0021(5) -0.0012(6)
N12 0.0183(6) 0.0220(7) 0.0162(6) -0.0019(5) -0.0004(5) -0.0018(5)
N22 0.0234(7) 0.0237(7) 0.0151(6) -0.0040(6) 0.0019(5) -0.0016(5)
N32 0.0227(7) 0.0325(8) 0.0144(7) 0.0024(6) -0.0005(6) 0.0043(6)
C12 0.0190(8) 0.0224(9) 0.0220(8) 0.0008(6) 0.0014(6) -0.0026(7)
C22 0.0228(8) 0.0217(8) 0.0203(8) -0.0029(6) 0.0055(6) -0.0050(6)
C32 0.0187(8) 0.0192(7) 0.0146(7) -0.0054(6) -0.0004(6) -0.0004(6)
C42 0.0176(7) 0.0187(8) 0.0126(7) -0.0032(6) 0.0006(6) -0.0012(6)
C52 0.0198(8) 0.0211(8) 0.0158(7) -0.0014(6) 0.0025(6) -0.0017(6)
N3 0.0196(7) 0.0230(7) 0.0178(7) -0.0004(6) -0.0007(5) -0.0002(6)
N4 0.0227(7) 0.0348(9) 0.0174(7) -0.0044(6) -0.0042(6) 0.0037(7)

loop_
_atom_type_symbol
_atom_type_description
_atom_type_scat_dispersion_real
_atom_type_scat_dispersion_imag
_atom_type_scat_source
C C 0.0033 0.0000 'International Tables Vol C Tables 4.2.6.8 and 6.1.1.4'
H H 0.0000 0.0000 'International Tables Vol C Tables 4.2.6.8 and 6.1.1.4'
N N 0.0061 0.0000 'International Tables Vol C Tables 4.2.6.8 and 6.1.1.4'
O O 0.0106 0.0000 'International Tables Vol C Tables 4.2.6.8 and 6.1.1.4'

loop_
_geom_angle_atom_site_label_1
_geom_angle_atom_site_label_2
_geom_angle_atom_site_label_3
_geom_angle_site_symmetry_1
_geom_angle_site_symmetry_3
_geom_angle
_geom_angle_publ_flag
C41 N11 C11 . . 119.14(15) ?
C21 N21 C31 . . 117.49(15) ?
C31 N31 H31A . . 118.4(17) ?
C31 N31 H31B . . 119.6(17) ?
H31A N31 H31B . . 121(2) ?
N11 C11 C21 . . 120.16(16) ?
N11 C11 H11 . . 119.9 ?
C21 C11 H11 . . 119.9 ?
N21 C21 C11 . . 122.88(16) ?
N21 C21 H21 . . 118.6 ?
C11 C21 H21 . . 118.6 ?
N31 C31 N21 . . 117.27(15) ?
N31 C31 C41 . . 122.85(15) ?
N21 C31 C41 . . 119.88(15) ?
N11 C41 C31 . . 120.42(15) ?
N11 C41 C51 . . 115.96(14) ?
C31 C41 C51 . . 123.62(14) ?
O21 C51 O11 . . 125.19(15) ?
O21 C51 C41 . . 118.80(14) ?
O11 C51 C41 . . 116.01(14) ?
C42 N12 C12 . . 119.08(15) ?
C22 N22 C32 . . 117.32(15) ?
C32 N32 H32A . . 119.4(16) ?
C32 N32 H32B . . 119.9(18) ?
H32A N32 H32B . . 116(2) ?
N12 C12 C22 . . 120.40(16) ?
N12 C12 H12 . . 119.8 ?
C22 C12 H12 . . 119.8 ?
N22 C22 C12 . . 122.70(16) ?
N22 C22 H22 . . 118.7 ?
C12 C22 H22 . . 118.7 ?
N32 C32 N22 . . 117.48(15) ?
N32 C32 C42 . . 122.70(16) ?
N22 C32 C42 . . 119.81(15) ?
N12 C42 C32 . . 120.68(15) ?
N12 C42 C52 . . 116.10(14) ?
C32 C42 C52 . . 123.17(15) ?
O12 C52 O22 . . 125.71(15) ?
O12 C52 C42 . . 116.79(14) ?
O22 C52 C42 . . 117.50(15) ?
H3A N3 H3B . . 107(2) ?
H3A N3 H3C . . 111(2) ?
H3B N3 H3C . . 116(2) ?
H3A N3 H3D . . 111(2) ?
H3B N3 H3D . . 108(2) ?
H3C N3 H3D . . 103(2) ?
H4A N4 H4B . . 119(3) ?
H4A N4 H4C . . 113(3) ?
H4B N4 H4C . . 97(3) ?
H4A N4 H4D . . 106(3) ?
H4B N4 H4D . . 107(3) ?
H4C N4 H4D . . 114(3) ?

loop_
_geom_bond_atom_site_label_1
_geom_bond_atom_site_label_2
_geom_bond_site_symmetry_2
_geom_bond_distance
_geom_bond_publ_flag
O11 C51 . 1.266(2) ?
O21 C51 . 1.250(2) ?
N11 C41 . 1.329(2) ?
N11 C11 . 1.339(2) ?
N21 C21 . 1.333(2) ?
N21 C31 . 1.351(2) ?
N31 C31 . 1.341(2) ?
N31 H31A . 0.92(3) ?
N31 H31B . 0.90(3) ?
C11 C21 . 1.383(2) ?
C11 H11 . 0.9500 ?
C21 H21 . 0.9500 ?
C31 C41 . 1.434(2) ?
C41 C51 . 1.518(2) ?
O12 C52 . 1.256(2) ?
O22 C52 . 1.260(2) ?
N12 C42 . 1.320(2) ?
N12 C12 . 1.340(2) ?
N22 C22 . 1.337(2) ?
N22 C32 . 1.353(2) ?
N32 C32 . 1.346(2) ?
N32 H32A . 0.88(3) ?
N32 H32B . 0.86(3) ?
C12 C22 . 1.386(3) ?
C12 H12 . 0.9500 ?
C22 H22 . 0.9500 ?
C32 C42 . 1.440(2) ?
C42 C52 . 1.517(2) ?
N3 H3A . 0.92(3) ?
N3 H3B . 0.93(3) ?
N3 H3C . 0.96(3) ?
N3 H3D . 0.89(3) ?
N4 H4A . 0.86(3) ?
N4 H4B . 0.95(4) ?
N4 H4C . 0.84(3) ?
N4 H4D . 0.87(3) ?

loop_
_geom_hbond_atom_site_label_D
_geom_hbond_atom_site_label_H
_geom_hbond_atom_site_label_A
_geom_hbond_site_symmetry_A
_geom_hbond_distance_DH
_geom_hbond_distance_HA
_geom_hbond_distance_DA
_geom_hbond_angle_DHA
N31 H31A N22 3_565 0.92(3) 2.20(3) 3.103(2) 169(2)
N31 H31B O21 . 0.90(3) 2.07(3) 2.726(2) 129(2)
N32 H32A N21 3_554 0.88(3) 2.23(3) 3.100(2) 168(2)
N32 H32B O22 . 0.86(3) 2.06(3) 2.686(2) 129(2)
N3 H3B O21 . 0.93(3) 1.97(3) 2.849(2) 157(2)
N3 H3C O11 4_465 0.96(3) 2.58(3) 3.287(2) 131(2)
N3 H3C N11 4_465 0.96(3) 2.00(3) 2.909(2) 159(2)
N3 H3D O11 4_475 0.89(3) 2.13(3) 2.944(2) 152(2)
N4 H4A O12 . 0.86(3) 2.13(3) 2.897(2) 148(3)
N4 H4A N12 . 0.86(3) 2.23(3) 2.912(2) 135(3)
N4 H4B O11 . 0.95(4) 1.86(4) 2.793(2) 166(3)
N4 H4C O11 1_545 0.84(3) 2.01(4) 2.839(2) 170(3)
N4 H4D O22 4_565 0.87(3) 1.87(3) 2.742(2) 176(3)

loop_
_geom_torsion_atom_site_label_1
_geom_torsion_atom_site_label_2
_geom_torsion_atom_site_label_3
_geom_torsion_atom_site_label_4
_geom_torsion_site_symmetry_1
_geom_torsion_site_symmetry_2
_geom_torsion_site_symmetry_3
_geom_torsion_site_symmetry_4
_geom_torsion
_geom_torsion_publ_flag
C41 N11 C11 C21 . . . . 1.6(3) ?
C31 N21 C21 C11 . . . . -0.2(3) ?
N11 C11 C21 N21 . . . . -1.4(3) ?
C21 N21 C31 N31 . . . . -178.70(15) ?
C21 N21 C31 C41 . . . . 1.5(2) ?
C11 N11 C41 C31 . . . . -0.2(2) ?
C11 N11 C41 C51 . . . . -179.62(15) ?
N31 C31 C41 N11 . . . . 178.87(16) ?
N21 C31 C41 N11 . . . . -1.3(2) ?
N31 C31 C41 C51 . . . . -1.8(2) ?
N21 C31 C41 C51 . . . . 178.00(15) ?
N11 C41 C51 O21 . . . . 177.16(15) ?
C31 C41 C51 O21 . . . . -2.2(2) ?
N11 C41 C51 O11 . . . . -3.6(2) ?
C31 C41 C51 O11 . . . . 177.04(15) ?
C42 N12 C12 C22 . . . . 0.1(2) ?
C32 N22 C22 C12 . . . . 0.2(3) ?
N12 C12 C22 N22 . . . . -0.5(3) ?
C22 N22 C32 N32 . . . . -179.47(15) ?
C22 N22 C32 C42 . . . . 0.5(2) ?
C12 N12 C42 C32 . . . . 0.5(2) ?
C12 N12 C42 C52 . . . . -176.88(15) ?
N32 C32 C42 N12 . . . . 179.09(15) ?
N22 C32 C42 N12 . . . . -0.8(2) ?
N32 C32 C42 C52 . . . . -3.7(2) ?
N22 C32 C42 C52 . . . . 176.38(14) ?
N12 C42 C52 O12 . . . . 4.3(2) ?
C32 C42 C52 O12 . . . . -173.05(16) ?
N12 C42 C52 O22 . . . . -176.49(15) ?
C32 C42 C52 O22 . . . . 6.2(2) ?
